data_1506442
loop_
_publ_author_name
'Triana, Jorge'
'L\'opez, Mariana'
'P\'erez, Francisco J'
'Gonz\'alez-Platas, Javier'
'Quintana, Jos\'e'
'Est\'evez, Francisco'
'Le\'on, Francisco'
'Bermejo, Jaime'

_publ_section_title
;
 Sesquiterpenoids from Pulicaria canariensis and their cytotoxic
 activities.
;
_journal_issue 4
_journal_name_full 'Journal of natural products'
_journal_page_first 523
_journal_page_last 531
_journal_paper_doi 10.1021/np0496183
_journal_volume 68
_journal_year 2005
_chemical_absolute_configuration unk
_chemical_compound_source 'see text'
_chemical_formula_moiety 'C15 H24 O2'
_chemical_formula_sum 'C15 H24 O2'
_chemical_formula_weight 236.34
_chemical_name_systematic
;
15-hydroxy-10(14)-oplopen-4-one
;
_space_group_IT_number 19
_symmetry_cell_setting orthorhombic
_symmetry_Int_Tables_number 19
_symmetry_space_group_name_Hall 'P 2ac 2ab'
_symmetry_space_group_name_H-M 'P 21 21 21'
_atom_sites_solution_hydrogens geom
_atom_sites_solution_primary direct
_atom_sites_solution_secondary difmap
_cell_angle_alpha 90
_cell_angle_beta 90
_cell_angle_gamma 90
_cell_formula_units_Z 4
_cell_length_a 5.4410(10)
_cell_length_b 14.886(3)
_cell_length_c 17.243(3)
_cell_measurement_reflns_used 14
_cell_measurement_temperature 293
_cell_measurement_theta_max 12.22
_cell_measurement_theta_min 8.57
_cell_volume 1396.6(5)
_computing_cell_refinement 'CAD4 Software (Enraf-Nonius, 1989)'
_computing_data_collection 'CAD4 Software (Enraf-Nonius, 1989)'
_computing_data_reduction 'HELENA (Spek, 1997)'
_computing_molecular_graphics 'PLATON (Spek, 2003)'
_computing_publication_material 'PLATON (Spek, 2003)'
_computing_structure_refinement 'SHELXL-97 (Sheldrick, 1997)'
_computing_structure_solution 'SIR2000 (Altomare et al., 2000)'
_diffrn_ambient_temperature 293
_diffrn_detector_area_resol_mean 18.4
_diffrn_measured_fraction_theta_full 1.000
_diffrn_measured_fraction_theta_max 1.000
_diffrn_measurement_device_type 'Mach-S3 Enraf-Nonius Diffractometer'
_diffrn_measurement_method w-scans
_diffrn_radiation_monochromator graphite
_diffrn_radiation_probe x-ray
_diffrn_radiation_source 'cwfine-focus sealed tube'
_diffrn_radiation_type MoK\a
_diffrn_radiation_wavelength 0.71073
_diffrn_reflns_av_R_equivalents 0.0478
_diffrn_reflns_av_sigmaI/netI 0.0416
_diffrn_reflns_limit_h_max 7
_diffrn_reflns_limit_h_min -7
_diffrn_reflns_limit_k_max 19
_diffrn_reflns_limit_k_min -19
_diffrn_reflns_limit_l_max 22
_diffrn_reflns_limit_l_min -22
_diffrn_reflns_number 3196
_diffrn_reflns_reduction_process ' ?'
_diffrn_reflns_theta_full 27.45
_diffrn_reflns_theta_max 27.45
_diffrn_reflns_theta_min 1.81
_diffrn_standards_interval_time 120
_diffrn_standards_number 3
_exptl_absorpt_coefficient_mu 0.072
_exptl_absorpt_correction_type none
_exptl_crystal_colour colourless
_exptl_crystal_density_diffrn 1.124
_exptl_crystal_density_method 'Not Measured'
_exptl_crystal_description plate
_exptl_crystal_F_000 520
_exptl_crystal_size_max 0.11
_exptl_crystal_size_mid 0.08
_exptl_crystal_size_min 0.02
_refine_diff_density_max 0.093
_refine_diff_density_min -0.096
_refine_diff_density_rms 0.025
_refine_ls_extinction_method none
_refine_ls_goodness_of_fit_ref 0.984
_refine_ls_hydrogen_treatment constr
_refine_ls_matrix_type full
_refine_ls_number_parameters 154
_refine_ls_number_reflns 1871
_refine_ls_number_restraints 0
_refine_ls_restrained_S_all 0.984
_refine_ls_R_factor_all 0.0411
_refine_ls_R_factor_gt 0.0352
_refine_ls_shift/su_max 0.000
_refine_ls_shift/su_mean 0.000
_refine_ls_structure_factor_coef Fsqd
_refine_ls_weighting_details 'calc w=1/[\s^2^(Fo^2^)+(0.0463P)^2^+0.0705P] where P=(Fo^2^+2Fc^2^)/3'
_refine_ls_weighting_scheme calc
_refine_ls_wR_factor_gt 0.1115
_refine_ls_wR_factor_ref 0.1171
_reflns_number_gt 1590
_reflns_number_total 1876
_reflns_threshold_expression I>2\s(I)
_cod_data_source_file np0496183si20041123_065332.cif
_cod_data_source_block berm_12
_cod_depositor_comments
;
The following automatic conversions were performed:

'_symmetry_cell_setting' value 'Orthorhombic' changed to
'orthorhombic' according to
/home/saulius/struct/CIF-dictionaries/cif_core.dic dictionary named
'cif_core.dic' version 2.4.1 from 2010-06-29.

Automatic conversion script
Id: cif_fix_values 1715 2011-07-08 13:25:40Z adriana 
;
_cod_database_code 1506442

loop_
_symmetry_equiv_pos_site_id
_symmetry_equiv_pos_as_xyz
1 x,y,z
2 1/2-x,-y,1/2+z
3 1/2+x,1/2-y,-z
4 -x,1/2+y,1/2-z

loop_
_atom_site_aniso_label
_atom_site_aniso_U_11
_atom_site_aniso_U_22
_atom_site_aniso_U_33
_atom_site_aniso_U_23
_atom_site_aniso_U_13
_atom_site_aniso_U_12
O1 0.0406(8) 0.0817(12) 0.0847(11) -0.0346(10) 0.0022(8) -0.0099(8)
O2 0.0604(11) 0.1066(16) 0.0967(14) -0.0567(12) 0.0113(11) -0.0121(11)
C1 0.0575(13) 0.0596(12) 0.0591(12) -0.0221(10) 0.0135(11) -0.0142(11)
C2 0.118(2) 0.0554(12) 0.0531(11) 0.0064(10) -0.0208(15) -0.0073(15)
C3 0.0763(17) 0.0696(15) 0.0644(14) -0.0092(12) 0.0086(13) 0.0034(13)
C4 0.0431(10) 0.0450(9) 0.0659(12) -0.0099(9) -0.0076(9) 0.0063(8)
C5 0.0523(11) 0.0445(9) 0.0496(10) -0.0076(8) -0.0072(9) -0.0018(9)
C6 0.0317(8) 0.0473(9) 0.0484(9) -0.0064(8) 0.0024(8) 0.0024(7)
C7 0.0498(11) 0.0465(10) 0.0563(10) 0.0025(8) -0.0023(10) -0.0044(10)
C8 0.0721(17) 0.0547(13) 0.103(2) -0.0056(14) 0.0064(17) 0.0120(13)
C9 0.099(2) 0.0731(16) 0.0716(15) -0.0234(13) 0.0226(16) 0.0048(17)
C10 0.0810(17) 0.0695(14) 0.0497(11) -0.0029(11) -0.0243(13) -0.0068(13)
C11 0.0386(10) 0.0619(12) 0.0642(12) 0.0019(10) 0.0068(10) -0.0074(9)
C12 0.0770(19) 0.0770(17) 0.0838(18) 0.0099(15) -0.0125(15) -0.0264(15)
C13 0.108(2) 0.0443(11) 0.0768(15) 0.0173(11) 0.0122(17) -0.0110(13)
C14 0.092(2) 0.0929(19) 0.0648(15) -0.0073(14) 0.0239(16) -0.0122(19)
C15 0.0529(13) 0.0640(13) 0.0701(14) -0.0137(12) -0.0093(11) 0.0052(11)

loop_
_atom_site_label
_atom_site_type_symbol
_atom_site_thermal_displace_type
_atom_site_fract_x
_atom_site_fract_y
_atom_site_fract_z
_atom_site_occupancy
_atom_site_U_iso_or_equiv
_atom_site_calc_flag
_atom_site_refinement_flags
O1 O Uani 0.3861(3) 0.15615(13) 0.88696(11) 1.000 0.0690(6) . .
O2 O Uani 0.0721(4) 0.23663(15) 0.97887(12) 1.000 0.0879(8) . .
C1 C Uani 0.2466(5) 0.01847(15) 0.69063(13) 1.000 0.0587(7) . .
C2 C Uani 0.2114(7) 0.11734(16) 0.67571(14) 1.000 0.0755(9) . .
C3 C Uani 0.0390(6) 0.14828(18) 0.73915(15) 1.000 0.0701(9) . .
C4 C Uani 0.1751(4) 0.13747(14) 0.87695(14) 1.000 0.0513(6) . .
C5 C Uani 0.0848(4) 0.08116(13) 0.80908(12) 1.000 0.0488(6) . .
C6 C Uani 0.2764(4) 0.01210(12) 0.77763(11) 1.000 0.0425(5) . .
C7 C Uani 0.2593(4) -0.08315(13) 0.80676(12) 1.000 0.0509(6) . .
C8 C Uani 0.4591(6) -0.13631(18) 0.76588(19) 1.000 0.0766(10) . .
C9 C Uani 0.4451(7) -0.1299(2) 0.67624(16) 1.000 0.0812(10) . .
C10 C Uani 0.4359(6) -0.03479(18) 0.64993(14) 1.000 0.0667(8) . .
C11 C Uani 0.2623(4) -0.09478(16) 0.89679(13) 1.000 0.0549(7) . .
C12 C Uani 0.5033(6) -0.0678(2) 0.93348(18) 1.000 0.0793(10) . .
C13 C Uani 0.1888(7) -0.18823(15) 0.92158(16) 1.000 0.0764(9) . .
C14 C Uani 0.5924(7) -0.0005(2) 0.59800(16) 1.000 0.0832(10) . .
C15 C Uani -0.0163(5) 0.17261(18) 0.92860(15) 1.000 0.0623(8) . .
H1 H Uiso 0.08890 -0.01010 0.67860 1.000 0.0710 calc R
H2A H Uiso 0.13950 0.12740 0.62500 1.000 0.0900 calc R
H2B H Uiso 0.36690 0.14900 0.67860 1.000 0.0900 calc R
H2O H Uiso -0.04040 0.25500 1.00630 1.000 0.1320 calc R
H3A H Uiso -0.13050 0.14530 0.72190 1.000 0.0840 calc R
H3B H Uiso 0.07580 0.20950 0.75440 1.000 0.0840 calc R
H5 H Uiso -0.06840 0.05050 0.82290 1.000 0.0590 calc R
H6 H Uiso 0.44050 0.03470 0.79060 1.000 0.0510 calc R
H7 H Uiso 0.10170 -0.10700 0.78850 1.000 0.0610 calc R
H8A H Uiso 0.44630 -0.19890 0.78100 1.000 0.0920 calc R
H8B H Uiso 0.61820 -0.11450 0.78290 1.000 0.0920 calc R
H9A H Uiso 0.58770 -0.15910 0.65380 1.000 0.0970 calc R
H9B H Uiso 0.29970 -0.16120 0.65810 1.000 0.0970 calc R
H11 H Uiso 0.13730 -0.05390 0.91750 1.000 0.0660 calc R
H12A H Uiso 0.54490 -0.00790 0.91760 1.000 0.1190 calc R
H12B H Uiso 0.63000 -0.10850 0.91720 1.000 0.1190 calc R
H12C H Uiso 0.48800 -0.06980 0.98890 1.000 0.1190 calc R
H13A H Uiso 0.03320 -0.20330 0.89880 1.000 0.1150 calc R
H13B H Uiso 0.17540 -0.19040 0.97710 1.000 0.1150 calc R
H13C H Uiso 0.31100 -0.23040 0.90470 1.000 0.1150 calc R
H14A H Uiso 0.58570 0.06020 0.58560 1.000 0.1000 calc R
H14B H Uiso 0.70790 -0.03740 0.57420 1.000 0.1000 calc R
H15A H Uiso -0.14690 0.19860 0.89760 1.000 0.0750 calc R
H15B H Uiso -0.08580 0.12340 0.95820 1.000 0.0750 calc R

loop_
_atom_type_symbol
_atom_type_description
_atom_type_scat_dispersion_real
_atom_type_scat_dispersion_imag
_atom_type_scat_source
O O 0.0106 0.0060 'International Tables Vol C Tables 4.2.6.8 and 6.1.1.4'
H H 0.0000 0.0000 'International Tables Vol C Tables 4.2.6.8 and 6.1.1.4'
C C 0.0033 0.0016 'International Tables Vol C Tables 4.2.6.8 and 6.1.1.4'

loop_
_geom_angle_atom_site_label_1
_geom_angle_atom_site_label_2
_geom_angle_atom_site_label_3
_geom_angle
_geom_angle_publ_flag
C15 O2 H2O 109.00 no
C2 C1 C6 104.15(18) no
C6 C1 C10 111.3(2) no
C2 C1 C10 122.1(2) no
C1 C2 C3 104.6(2) no
C2 C3 C5 105.1(2) no
O1 C4 C15 120.8(2) yes
C5 C4 C15 115.75(19) no
O1 C4 C5 123.4(2) yes
C3 C5 C6 104.82(17) no
C4 C5 C6 114.48(17) no
C3 C5 C4 106.77(17) no
C1 C6 C7 112.53(16) no
C5 C6 C7 117.55(17) no
C1 C6 C5 103.40(17) no
C6 C7 C8 106.94(19) no
C6 C7 C11 115.78(17) no
C8 C7 C11 113.3(2) no
C7 C8 C9 113.3(2) no
C8 C9 C10 111.4(2) no
C1 C10 C14 123.9(3) no
C9 C10 C14 123.1(3) no
C1 C10 C9 112.9(2) no
C7 C11 C12 113.3(2) no
C12 C11 C13 110.9(2) no
C7 C11 C13 112.39(19) no
O2 C15 C4 112.4(2) yes
C2 C1 H1 106.00 no
C6 C1 H1 106.00 no
C10 C1 H1 106.00 no
C1 C2 H2A 111.00 no
C1 C2 H2B 111.00 no
C3 C2 H2A 111.00 no
C3 C2 H2B 111.00 no
H2A C2 H2B 109.00 no
C2 C3 H3A 111.00 no
C2 C3 H3B 111.00 no
C5 C3 H3A 111.00 no
C5 C3 H3B 111.00 no
H3A C3 H3B 109.00 no
C3 C5 H5 110.00 no
C4 C5 H5 110.00 no
C6 C5 H5 110.00 no
C1 C6 H6 108.00 no
C5 C6 H6 108.00 no
C7 C6 H6 108.00 no
C6 C7 H7 107.00 no
C8 C7 H7 107.00 no
C11 C7 H7 107.00 no
C7 C8 H8A 109.00 no
C7 C8 H8B 109.00 no
C9 C8 H8A 109.00 no
C9 C8 H8B 109.00 no
H8A C8 H8B 108.00 no
C8 C9 H9A 109.00 no
C8 C9 H9B 109.00 no
C10 C9 H9A 109.00 no
C10 C9 H9B 109.00 no
H9A C9 H9B 108.00 no
C7 C11 H11 107.00 no
C12 C11 H11 107.00 no
C13 C11 H11 107.00 no
C11 C12 H12A 109.00 no
C11 C12 H12B 109.00 no
C11 C12 H12C 109.00 no
H12A C12 H12B 109.00 no
H12A C12 H12C 109.00 no
H12B C12 H12C 110.00 no
C11 C13 H13A 109.00 no
C11 C13 H13B 109.00 no
C11 C13 H13C 109.00 no
H13A C13 H13B 109.00 no
H13A C13 H13C 110.00 no
H13B C13 H13C 109.00 no
C10 C14 H14A 120.00 no
C10 C14 H14B 120.00 no
H14A C14 H14B 120.00 no
O2 C15 H15A 109.00 no
O2 C15 H15B 109.00 no
C4 C15 H15A 109.00 no
C4 C15 H15B 109.00 no
H15A C15 H15B 108.00 no

loop_
_geom_bond_atom_site_label_1
_geom_bond_atom_site_label_2
_geom_bond_distance
_geom_bond_publ_flag
O1 C4 1.194(3) yes
O2 C15 1.375(3) yes
O2 H2O 0.8200 no
C1 C2 1.506(3) no
C1 C10 1.477(4) no
C1 C6 1.512(3) no
C2 C3 1.513(4) no
C3 C5 1.586(3) no
C4 C5 1.521(3) no
C4 C15 1.467(4) no
C5 C6 1.561(3) no
C6 C7 1.507(3) no
C7 C11 1.562(3) no
C7 C8 1.518(4) no
C8 C9 1.551(4) no
C9 C10 1.488(4) no
C10 C14 1.337(4) no
C11 C12 1.510(4) no
C11 C13 1.509(3) no
C1 H1 0.9800 no
C2 H2A 0.9700 no
C2 H2B 0.9700 no
C3 H3A 0.9700 no
C3 H3B 0.9700 no
C5 H5 0.9800 no
C6 H6 0.9800 no
C7 H7 0.9800 no
C8 H8A 0.9700 no
C8 H8B 0.9700 no
C9 H9A 0.9700 no
C9 H9B 0.9700 no
C11 H11 0.9800 no
C12 H12A 0.9600 no
C12 H12B 0.9600 no
C12 H12C 0.9600 no
C13 H13A 0.9600 no
C13 H13B 0.9600 no
C13 H13C 0.9600 no
C14 H14A 0.9300 no
C14 H14B 0.9300 no
C15 H15A 0.9700 no
C15 H15B 0.9700 no

loop_
_geom_contact_atom_site_label_1
_geom_contact_atom_site_label_2
_geom_contact_distance
_geom_contact_site_symmetry_2
_geom_contact_publ_flag
O1 O2 2.620(3) . no
O1 C15 3.339(3) 1_655 no
O1 O2 2.987(3) 3_557 no
O2 O2 2.844(3) 3_457 no
O2 O2 2.844(3) 3_557 no
O2 O1 2.987(3) 3_457 no
O2 C15 3.064(3) 3_557 no
O2 O1 2.620(3) . no
O1 H9A 2.8400 4_656 no
O1 H2O 2.3000 3_557 no
O1 H12A 2.6400 . no
O1 H15A 2.6200 1_655 no
O1 H6 2.4700 . no
O2 H2O 2.1300 3_557 no
O2 H15A 2.7900 3_557 no
C4 C11 3.506(3) . no
C11 C4 3.506(3) . no
C15 O1 3.339(3) 1_455 no
C15 O2 3.064(3) 3_457 no
C2 H14A 2.7000 . no
C3 H15A 3.0100 . no
C4 H2O 3.0000 3_557 no
C4 H12A 3.0400 . no
C4 H11 2.9400 . no
C5 H11 2.7600 . no
C6 H12A 2.8400 . no
C8 H13C 2.8900 . no
C8 H12B 2.8000 . no
C11 H5 3.0900 . no
C12 H8B 2.7600 . no
C12 H6 2.9200 . no
C13 H8A 2.8000 . no
C14 H2B 2.9000 . no
C14 H1 3.0400 1_655 no
C14 H15B 3.0300 2_554 no
C15 H3B 3.0900 . no
C15 H2O 3.0200 3_557 no
H1 C14 3.0400 1_455 no
H1 H7 2.3800 . no
H1 H9B 2.5500 . no
H2A H12C 2.5900 2_554 no
H2B C14 2.9000 . no
H2B H14A 2.4000 . no
H2B H8A 2.5800 4_656 no
H2O O1 2.3000 3_457 no
H2O O2 2.1300 3_457 no
H2O C4 3.0000 3_457 no
H2O C15 3.0200 3_457 no
H3B C15 3.0900 . no
H5 C11 3.0900 . no
H5 H7 2.5900 . no
H5 H11 2.5200 . no
H5 H15A 2.5900 . no
H5 H15B 2.5700 . no
H6 O1 2.4700 . no
H6 C12 2.9200 . no
H6 H8B 2.4300 . no
H6 H12A 2.3500 . no
H7 H1 2.3800 . no
H7 H5 2.5900 . no
H7 H13A 2.4100 . no
H8A C13 2.8000 . no
H8A H13C 2.3000 . no
H8A H2B 2.5800 4_646 no
H8B C12 2.7600 . no
H8B H6 2.4300 . no
H8B H12B 2.3200 . no
H9A H14B 2.3700 . no
H9A O1 2.8400 4_646 no
H9B H1 2.5500 . no
H9B H15A 2.4400 4_546 no
H11 C4 2.9400 . no
H11 C5 2.7600 . no
H11 H5 2.5200 . no
H12A O1 2.6400 . no
H12A C4 3.0400 . no
H12A C6 2.8400 . no
H12A H6 2.3500 . no
H12B C8 2.8000 . no
H12B H8B 2.3200 . no
H12B H13C 2.5200 . no
H12C H13B 2.4800 . no
H12C H2A 2.5900 2_555 no
H13A H7 2.4100 . no
H13B H12C 2.4800 . no
H13C C8 2.8900 . no
H13C H8A 2.3000 . no
H13C H12B 2.5200 . no
H14A C2 2.7000 . no
H14A H2B 2.4000 . no
H14B H9A 2.3700 . no
H14B H15B 2.4700 2_554 no
H15A O1 2.6200 1_455 no
H15A C3 3.0100 . no
H15A H5 2.5900 . no
H15A O2 2.7900 3_457 no
H15A H9B 2.4400 4_556 no
H15B H5 2.5700 . no
H15B C14 3.0300 2_555 no
H15B H14B 2.4700 2_555 no

loop_
_geom_hbond_atom_site_label_D
_geom_hbond_atom_site_label_H
_geom_hbond_atom_site_label_A
_geom_hbond_distance_DH
_geom_hbond_distance_HA
_geom_hbond_distance_DA
_geom_hbond_angle_DHA
_geom_hbond_site_symmetry_A
_geom_hbond_publ_flag
O2 H2O O1 0.8200 2.3000 2.987(3) 141.00 3_457 yes
O2 H2O O2 0.8200 2.1300 2.844(3) 146.00 3_457 yes
C6 H6 O1 0.9800 2.4700 2.917(3) 107.00 . no

loop_
_geom_torsion_atom_site_label_1
_geom_torsion_atom_site_label_2
_geom_torsion_atom_site_label_3
_geom_torsion_atom_site_label_4
_geom_torsion
_geom_torsion_publ_flag
C10 C1 C2 C3 -169.2(2) no
C10 C1 C6 C5 173.11(19) no
C2 C1 C6 C5 39.7(3) no
C2 C1 C6 C7 167.6(2) no
C6 C1 C2 C3 -42.3(3) no
C6 C1 C10 C9 53.8(3) no
C6 C1 C10 C14 -122.7(3) no
C2 C1 C10 C14 1.0(4) no
C10 C1 C6 C7 -59.1(3) no
C2 C1 C10 C9 177.4(3) no
C1 C2 C3 C5 27.1(3) no
C2 C3 C5 C4 119.0(2) no
C2 C3 C5 C6 -2.8(3) no
O1 C4 C5 C3 -86.8(3) no
O1 C4 C15 O2 9.0(3) no
C5 C4 C15 O2 -167.9(2) no
C15 C4 C5 C3 90.0(2) no
C15 C4 C5 C6 -154.48(19) no
O1 C4 C5 C6 28.7(3) no
C3 C5 C6 C1 -22.3(2) no
C3 C5 C6 C7 -146.93(19) no
C4 C5 C6 C7 96.4(2) no
C4 C5 C6 C1 -138.93(19) no
C5 C6 C7 C8 178.4(2) no
C1 C6 C7 C11 -174.22(19) no
C1 C6 C7 C8 58.4(3) no
C5 C6 C7 C11 -54.3(3) no
C6 C7 C8 C9 -55.1(3) no
C11 C7 C8 C9 176.1(2) no
C8 C7 C11 C13 -68.6(3) no
C6 C7 C11 C12 -66.0(3) no
C6 C7 C11 C13 167.3(2) no
C8 C7 C11 C12 58.1(3) no
C7 C8 C9 C10 52.3(4) no
C8 C9 C10 C1 -50.3(4) no
C8 C9 C10 C14 126.2(3) no

loop_
_cod_related_entry_id
_cod_related_entry_database
_cod_related_entry_code
1 ChemSpider 9508777
